data_4036672
loop_
_publ_author_name
'Li, Xing Guang'
'Sun, Min'
'Jin, Qiao'
'Liu, Kai'
'Liu, Pei Nian'

_publ_section_title
;
 Access to Isoquinolines and Isoquinolin-3-ols via Rh(III)-Catalyzed
 Coupling/Cyclization Cascade Reaction of Arylimidates and Diazo
 Compounds.
;
_journal_issue 9
_journal_name_full 'The Journal of organic chemistry'
_journal_page_first 3901
_journal_page_last 3910
_journal_paper_doi 10.1021/acs.joc.6b00264
_journal_volume 81
_journal_year 2016
_chemical_formula_sum 'C24 H21 N O3'
_chemical_formula_weight 371.42
_space_group_crystal_system monoclinic
_space_group_IT_number 14
_space_group_name_Hall '-P 2ybc'
_space_group_name_H-M_alt 'P 1 21/c 1'
_atom_sites_solution_hydrogens geom
_audit_creation_method SHELXL-2013
_cell_angle_alpha 90
_cell_angle_beta 105.181(3)
_cell_angle_gamma 90
_cell_formula_units_Z 4
_cell_length_a 11.4140(19)
_cell_length_b 22.478(4)
_cell_length_c 7.5849(12)
_cell_measurement_reflns_used 3723
_cell_measurement_temperature 133(2)
_cell_measurement_theta_max 54.023
_cell_measurement_theta_min 5.178
_cell_volume 1878.1(5)
_computing_cell_refinement 'Bruker SAINT'
_computing_data_collection 'Bruker APEX2'
_computing_data_reduction 'Bruker SAINT'
_computing_molecular_graphics 'Bruker SHELXTL'
_computing_publication_material 'Bruker SHELXTL'
_computing_structure_refinement 'SHELXL-2013 (Sheldrick, 2013)'
_computing_structure_solution 'SHELXS-97 (Sheldrick, 2008)'
_diffrn_ambient_temperature 133(2)
_diffrn_measured_fraction_theta_full 1.000
_diffrn_measured_fraction_theta_max 1.000
_diffrn_measurement_device_type 'Bruker APEX-II CCD'
_diffrn_measurement_method '\f and \w scans'
_diffrn_radiation_type MoK\a
_diffrn_radiation_wavelength 0.71073
_diffrn_reflns_av_R_equivalents 0.0399
_diffrn_reflns_av_unetI/netI 0.0401
_diffrn_reflns_Laue_measured_fraction_full 1.000
_diffrn_reflns_Laue_measured_fraction_max 1.000
_diffrn_reflns_limit_h_max 13
_diffrn_reflns_limit_h_min -13
_diffrn_reflns_limit_k_max 26
_diffrn_reflns_limit_k_min -27
_diffrn_reflns_limit_l_max 9
_diffrn_reflns_limit_l_min -9
_diffrn_reflns_number 12384
_diffrn_reflns_point_group_measured_fraction_full 1.000
_diffrn_reflns_point_group_measured_fraction_max 1.000
_diffrn_reflns_theta_full 25.242
_diffrn_reflns_theta_max 25.500
_diffrn_reflns_theta_min 1.812
_exptl_absorpt_coefficient_mu 0.087
_exptl_absorpt_correction_T_max 0.7456
_exptl_absorpt_correction_T_min 0.5835
_exptl_absorpt_correction_type multi-scan
_exptl_absorpt_process_details sadabs
_exptl_crystal_colour colorless
_exptl_crystal_density_diffrn 1.314
_exptl_crystal_description prismatic
_exptl_crystal_F_000 784
_exptl_crystal_size_max 0.211
_exptl_crystal_size_mid 0.175
_exptl_crystal_size_min 0.112
_refine_diff_density_max 0.259
_refine_diff_density_min -0.203
_refine_diff_density_rms 0.068
_refine_ls_extinction_coef 0.0058(8)
_refine_ls_extinction_expression Fc^*^=kFc[1+0.001xFc^2^\l^3^/sin(2\q)]^-1/4^
_refine_ls_extinction_method SHELXL
_refine_ls_goodness_of_fit_ref 1.059
_refine_ls_hydrogen_treatment constr
_refine_ls_matrix_type full
_refine_ls_number_parameters 256
_refine_ls_number_reflns 3502
_refine_ls_number_restraints 0
_refine_ls_restrained_S_all 1.059
_refine_ls_R_factor_all 0.0684
_refine_ls_R_factor_gt 0.0510
_refine_ls_shift/su_max 0.000
_refine_ls_shift/su_mean 0.000
_refine_ls_structure_factor_coef Fsqd
_refine_ls_weighting_details 'w=1/[\s^2^(Fo^2^)+(0.0352P)^2^+1.6184P] where P=(Fo^2^+2Fc^2^)/3'
_refine_ls_weighting_scheme calc
_refine_ls_wR_factor_gt 0.1069
_refine_ls_wR_factor_ref 0.1149
_reflns_Friedel_coverage 0.000
_reflns_number_gt 2732
_reflns_number_total 3502
_reflns_threshold_expression 'I > 2\s(I)'
_cod_data_source_file jo6b00264_si_002.cif
_cod_data_source_block dm15289
_cod_original_sg_symbol_H-M 'P 21/c'
_cod_database_code 4036672
_shelx_space_group_comment
; 
The symmetry employed for this shelxl refinement is uniquely defined 
by the following loop, which should always be used as a source of 
symmetry information in preference to the above space-group names. 
They are only intended as comments. 
;
_shelxl_version_number 2013-4

loop_
_space_group_symop_operation_xyz
'x, y, z'
'-x, y+1/2, -z+1/2'
'-x, -y, -z'
'x, -y-1/2, z-1/2'

loop_
_atom_site_label
_atom_site_type_symbol
_atom_site_fract_x
_atom_site_fract_y
_atom_site_fract_z
_atom_site_U_iso_or_equiv
_atom_site_adp_type
_atom_site_occupancy
_atom_site_site_symmetry_order
_atom_site_calc_flag
_atom_site_refinement_flags_posn
_atom_site_refinement_flags_adp
N1 N 0.71824(15) 0.28814(7) 0.4888(2) 0.0204(4) Uani 1 1 d . .
O1 O 0.68569(12) 0.18861(6) 0.4410(2) 0.0236(3) Uani 1 1 d . .
O2 O 0.43369(13) 0.44309(6) 0.3424(2) 0.0271(4) Uani 1 1 d . .
O3 O 0.59561(13) 0.45289(6) 0.22840(19) 0.0236(3) Uani 1 1 d . .
C1 C 0.29282(18) 0.27471(10) 0.0725(3) 0.0225(5) Uani 1 1 d . .
C2 C 0.17279(19) 0.28410(10) -0.0389(3) 0.0268(5) Uani 1 1 d . .
H2 H 0.1421 0.3235 -0.0592 0.032 Uiso 1 1 calc R U
C3 C 0.1016(2) 0.23776(11) -0.1166(3) 0.0303(5) Uani 1 1 d . .
H3 H 0.0216 0.2449 -0.1898 0.036 Uiso 1 1 calc R U
C4 C 0.1462(2) 0.17881(11) -0.0888(3) 0.0308(5) Uani 1 1 d . .
H4 H 0.0958 0.1467 -0.1441 0.037 Uiso 1 1 calc R U
C5 C 0.26035(19) 0.16762(10) 0.0160(3) 0.0263(5) Uani 1 1 d . .
H5 H 0.2892 0.1278 0.0321 0.032 Uiso 1 1 calc R U
C6 C 0.33674(18) 0.21500(9) 0.1017(3) 0.0222(5) Uani 1 1 d . .
C7 C 0.45423(18) 0.20529(9) 0.2138(3) 0.0211(5) Uani 1 1 d . .
H7 H 0.4845 0.1658 0.2347 0.025 Uiso 1 1 calc R U
C8 C 0.52664(18) 0.25263(9) 0.2945(3) 0.0196(4) Uani 1 1 d . .
C9 C 0.48402(18) 0.31224(9) 0.2636(3) 0.0190(4) Uani 1 1 d . .
C10 C 0.36732(18) 0.32159(9) 0.1528(3) 0.0214(5) Uani 1 1 d . .
H10 H 0.3377 0.3611 0.1314 0.026 Uiso 1 1 calc R U
C11 C 0.64763(18) 0.24504(9) 0.4118(3) 0.0198(4) Uani 1 1 d . .
C12 C 0.56498(18) 0.35957(9) 0.3468(3) 0.0196(4) Uani 1 1 d . .
C13 C 0.67790(18) 0.34614(9) 0.4574(3) 0.0195(4) Uani 1 1 d . .
C14 C 0.76837(18) 0.39091(9) 0.5510(3) 0.0209(4) Uani 1 1 d . .
C15 C 0.89192(19) 0.37810(10) 0.5785(3) 0.0271(5) Uani 1 1 d . .
H15 H 0.9158 0.3406 0.5418 0.033 Uiso 1 1 calc R U
C16 C 0.9792(2) 0.41926(10) 0.6582(3) 0.0320(5) Uani 1 1 d . .
H16 H 1.0626 0.4099 0.6754 0.038 Uiso 1 1 calc R U
C17 C 0.9464(2) 0.47405(10) 0.7134(3) 0.0331(6) Uani 1 1 d . .
H17 H 1.0069 0.5026 0.7657 0.040 Uiso 1 1 calc R U
C18 C 0.8250(2) 0.48700(10) 0.6919(3) 0.0284(5) Uani 1 1 d . .
H18 H 0.8019 0.5243 0.7315 0.034 Uiso 1 1 calc R U
C19 C 0.73671(19) 0.44540(9) 0.6121(3) 0.0238(5) Uani 1 1 d . .
H19 H 0.6536 0.4544 0.5993 0.029 Uiso 1 1 calc R U
C20 C 0.80806(18) 0.18035(9) 0.5559(3) 0.0259(5) Uani 1 1 d . .
H20A H 0.8163 0.1989 0.6769 0.031 Uiso 1 1 calc R U
H20B H 0.8676 0.1991 0.4987 0.031 Uiso 1 1 calc R U
C21 C 0.8305(2) 0.11470(9) 0.5764(3) 0.0290(5) Uani 1 1 d . .
H21A H 0.7697 0.0965 0.6299 0.044 Uiso 1 1 calc R U
H21B H 0.9118 0.1076 0.6565 0.044 Uiso 1 1 calc R U
H21C H 0.8247 0.0971 0.4563 0.044 Uiso 1 1 calc R U
C22 C 0.52314(18) 0.42198(9) 0.3087(3) 0.0211(5) Uani 1 1 d . .
C23 C 0.5797(2) 0.51708(9) 0.2213(3) 0.0264(5) Uani 1 1 d . .
H23A H 0.5811 0.5329 0.3436 0.032 Uiso 1 1 calc R U
H23B H 0.5014 0.5279 0.1350 0.032 Uiso 1 1 calc R U
C24 C 0.6843(2) 0.54150(10) 0.1572(3) 0.0344(6) Uani 1 1 d . .
H24A H 0.7610 0.5299 0.2432 0.052 Uiso 1 1 calc R U
H24B H 0.6787 0.5850 0.1507 0.052 Uiso 1 1 calc R U
H24C H 0.6813 0.5255 0.0359 0.052 Uiso 1 1 calc R U

loop_
_atom_site_aniso_label
_atom_site_aniso_U_11
_atom_site_aniso_U_22
_atom_site_aniso_U_33
_atom_site_aniso_U_23
_atom_site_aniso_U_13
_atom_site_aniso_U_12
N1 0.0214(9) 0.0206(9) 0.0199(9) -0.0006(7) 0.0065(7) -0.0006(7)
O1 0.0205(8) 0.0214(8) 0.0267(8) -0.0002(6) 0.0023(6) 0.0005(6)
O2 0.0229(8) 0.0265(8) 0.0328(9) -0.0020(7) 0.0086(7) 0.0027(6)
O3 0.0274(8) 0.0204(8) 0.0242(8) 0.0012(6) 0.0088(6) 0.0000(6)
C1 0.0214(10) 0.0314(12) 0.0170(10) 0.0003(9) 0.0092(9) -0.0022(9)
C2 0.0239(11) 0.0342(12) 0.0220(11) 0.0015(10) 0.0055(9) 0.0003(10)
C3 0.0227(11) 0.0448(14) 0.0228(11) -0.0012(10) 0.0047(9) -0.0054(10)
C4 0.0293(12) 0.0380(14) 0.0261(12) -0.0050(10) 0.0090(10) -0.0107(10)
C5 0.0276(12) 0.0295(12) 0.0230(11) -0.0030(9) 0.0088(9) -0.0052(9)
C6 0.0237(11) 0.0288(12) 0.0157(10) -0.0020(9) 0.0079(9) -0.0033(9)
C7 0.0237(11) 0.0217(11) 0.0206(11) -0.0017(8) 0.0106(9) -0.0014(8)
C8 0.0207(10) 0.0242(11) 0.0157(10) 0.0000(8) 0.0081(8) -0.0015(8)
C9 0.0201(10) 0.0224(11) 0.0166(10) 0.0004(8) 0.0086(8) 0.0000(8)
C10 0.0232(11) 0.0232(11) 0.0180(10) 0.0023(9) 0.0057(8) 0.0015(9)
C11 0.0221(11) 0.0208(11) 0.0184(10) 0.0007(8) 0.0088(9) 0.0005(8)
C12 0.0209(10) 0.0217(11) 0.0168(10) 0.0005(8) 0.0062(8) 0.0000(8)
C13 0.0216(10) 0.0215(11) 0.0171(10) -0.0015(8) 0.0084(8) -0.0001(8)
C14 0.0215(11) 0.0222(11) 0.0179(10) 0.0024(8) 0.0031(8) -0.0008(8)
C15 0.0250(12) 0.0258(12) 0.0300(12) -0.0012(10) 0.0060(9) 0.0003(9)
C16 0.0225(11) 0.0330(13) 0.0394(14) -0.0021(11) 0.0060(10) -0.0034(10)
C17 0.0292(12) 0.0307(13) 0.0369(14) -0.0027(11) 0.0043(10) -0.0093(10)
C18 0.0317(12) 0.0232(12) 0.0291(12) -0.0008(10) 0.0060(10) 0.0004(9)
C19 0.0230(11) 0.0261(11) 0.0213(11) 0.0014(9) 0.0039(9) 0.0014(9)
C20 0.0204(11) 0.0272(12) 0.0282(12) -0.0001(10) 0.0033(9) 0.0002(9)
C21 0.0308(12) 0.0258(12) 0.0274(12) 0.0000(10) 0.0021(10) 0.0043(10)
C22 0.0217(11) 0.0228(11) 0.0176(10) -0.0011(9) 0.0031(8) -0.0009(9)
C23 0.0346(12) 0.0201(11) 0.0237(11) -0.0001(9) 0.0062(10) 0.0000(9)
C24 0.0412(14) 0.0290(13) 0.0327(13) 0.0010(10) 0.0095(11) -0.0085(10)

loop_
_atom_type_symbol
_atom_type_description
_atom_type_scat_dispersion_real
_atom_type_scat_dispersion_imag
_atom_type_scat_source
C C 0.0033 0.0016 'International Tables Vol C Tables 4.2.6.8 and 6.1.1.4'
H H 0.0000 0.0000 'International Tables Vol C Tables 4.2.6.8 and 6.1.1.4'
N N 0.0061 0.0033 'International Tables Vol C Tables 4.2.6.8 and 6.1.1.4'
O O 0.0106 0.0060 'International Tables Vol C Tables 4.2.6.8 and 6.1.1.4'

loop_
_geom_angle_atom_site_label_1
_geom_angle_atom_site_label_2
_geom_angle_atom_site_label_3
_geom_angle
C11 N1 C13 119.15(17)
C11 O1 C20 116.07(15)
C22 O3 C23 116.39(16)
C10 C1 C2 122.0(2)
C10 C1 C6 119.61(19)
C2 C1 C6 118.36(19)
C3 C2 C1 121.2(2)
C3 C2 H2 119.4
C1 C2 H2 119.4
C2 C3 C4 120.2(2)
C2 C3 H3 119.9
C4 C3 H3 119.9
C5 C4 C3 120.8(2)
C5 C4 H4 119.6
C3 C4 H4 119.6
C4 C5 C6 120.5(2)
C4 C5 H5 119.7
C6 C5 H5 119.7
C7 C6 C5 122.3(2)
C7 C6 C1 118.71(18)
C5 C6 C1 118.96(19)
C8 C7 C6 120.80(19)
C8 C7 H7 119.6
C6 C7 H7 119.6
C7 C8 C9 120.71(18)
C7 C8 C11 122.99(19)
C9 C8 C11 116.30(18)
C10 C9 C8 118.22(18)
C10 C9 C12 123.73(18)
C8 C9 C12 118.04(18)
C1 C10 C9 121.93(19)
C1 C10 H10 119.0
C9 C10 H10 119.0
N1 C11 O1 119.74(18)
N1 C11 C8 124.79(18)
O1 C11 C8 115.47(17)
C13 C12 C9 119.75(18)
C13 C12 C22 121.89(18)
C9 C12 C22 118.36(17)
C12 C13 N1 121.93(18)
C12 C13 C14 124.56(18)
N1 C13 C14 113.51(17)
C19 C14 C15 118.10(19)
C19 C14 C13 123.24(18)
C15 C14 C13 118.66(19)
C16 C15 C14 120.8(2)
C16 C15 H15 119.6
C14 C15 H15 119.6
C15 C16 C17 120.6(2)
C15 C16 H16 119.7
C17 C16 H16 119.7
C16 C17 C18 119.6(2)
C16 C17 H17 120.2
C18 C17 H17 120.2
C17 C18 C19 119.9(2)
C17 C18 H18 120.0
C19 C18 H18 120.0
C14 C19 C18 121.0(2)
C14 C19 H19 119.5
C18 C19 H19 119.5
O1 C20 C21 107.43(17)
O1 C20 H20A 110.2
C21 C20 H20A 110.2
O1 C20 H20B 110.2
C21 C20 H20B 110.2
H20A C20 H20B 108.5
C20 C21 H21A 109.5
C20 C21 H21B 109.5
H21A C21 H21B 109.5
C20 C21 H21C 109.5
H21A C21 H21C 109.5
H21B C21 H21C 109.5
O2 C22 O3 123.10(19)
O2 C22 C12 125.04(19)
O3 C22 C12 111.85(17)
O3 C23 C24 105.75(18)
O3 C23 H23A 110.6
C24 C23 H23A 110.6
O3 C23 H23B 110.6
C24 C23 H23B 110.6
H23A C23 H23B 108.7
C23 C24 H24A 109.5
C23 C24 H24B 109.5
H24A C24 H24B 109.5
C23 C24 H24C 109.5
H24A C24 H24C 109.5
H24B C24 H24C 109.5

loop_
_geom_bond_atom_site_label_1
_geom_bond_atom_site_label_2
_geom_bond_distance
N1 C11 1.297(3)
N1 C13 1.382(3)
O1 C11 1.340(2)
O1 C20 1.452(2)
O2 C22 1.212(2)
O3 C22 1.342(2)
O3 C23 1.453(2)
C1 C10 1.390(3)
C1 C2 1.424(3)
C1 C6 1.429(3)
C2 C3 1.357(3)
C2 H2 0.9500
C3 C4 1.415(3)
C3 H3 0.9500
C4 C5 1.361(3)
C4 H4 0.9500
C5 C6 1.421(3)
C5 H5 0.9500
C6 C7 1.404(3)
C7 C8 1.387(3)
C7 H7 0.9500
C8 C9 1.424(3)
C8 C11 1.444(3)
C9 C10 1.392(3)
C9 C12 1.442(3)
C10 H10 0.9500
C12 C13 1.375(3)
C12 C22 1.486(3)
C13 C14 1.483(3)
C14 C19 1.390(3)
C14 C15 1.400(3)
C15 C16 1.378(3)
C15 H15 0.9500
C16 C17 1.383(3)
C16 H16 0.9500
C17 C18 1.383(3)
C17 H17 0.9500
C18 C19 1.392(3)
C18 H18 0.9500
C19 H19 0.9500
C20 C21 1.499(3)
C20 H20A 0.9900
C20 H20B 0.9900
C21 H21A 0.9800
C21 H21B 0.9800
C21 H21C 0.9800
C23 C24 1.506(3)
C23 H23A 0.9900
C23 H23B 0.9900
C24 H24A 0.9800
C24 H24B 0.9800
C24 H24C 0.9800

loop_
_geom_hbond_atom_site_label_D
_geom_hbond_atom_site_label_H
_geom_hbond_atom_site_label_A
_geom_hbond_distance_DH
_geom_hbond_distance_HA
_geom_hbond_distance_DA
_geom_hbond_angle_DHA
_geom_hbond_site_symmetry_A
C23 H23A O2 0.99 2.49 3.470(3) 170.2 3_666
C21 H21A O3 0.98 2.55 3.527(3) 172.9 4_566

loop_
_geom_torsion_atom_site_label_1
_geom_torsion_atom_site_label_2
_geom_torsion_atom_site_label_3
_geom_torsion_atom_site_label_4
_geom_torsion
C10 C1 C2 C3 179.8(2)
C6 C1 C2 C3 -0.3(3)
C1 C2 C3 C4 -0.4(3)
C2 C3 C4 C5 0.2(3)
C3 C4 C5 C6 0.7(3)
C4 C5 C6 C7 178.8(2)
C4 C5 C6 C1 -1.5(3)
C10 C1 C6 C7 0.9(3)
C2 C1 C6 C7 -178.96(18)
C10 C1 C6 C5 -178.85(19)
C2 C1 C6 C5 1.3(3)
C5 C6 C7 C8 179.62(19)
C1 C6 C7 C8 -0.1(3)
C6 C7 C8 C9 -0.8(3)
C6 C7 C8 C11 179.57(18)
C7 C8 C9 C10 1.0(3)
C11 C8 C9 C10 -179.39(17)
C7 C8 C9 C12 -178.11(18)
C11 C8 C9 C12 1.5(3)
C2 C1 C10 C9 179.12(19)
C6 C1 C10 C9 -0.8(3)
C8 C9 C10 C1 -0.2(3)
C12 C9 C10 C1 178.84(19)
C13 N1 C11 O1 179.97(17)
C13 N1 C11 C8 -0.8(3)
C20 O1 C11 N1 -1.8(3)
C20 O1 C11 C8 178.87(17)
C7 C8 C11 N1 179.60(19)
C9 C8 C11 N1 0.0(3)
C7 C8 C11 O1 -1.1(3)
C9 C8 C11 O1 179.26(17)
C10 C9 C12 C13 178.69(19)
C8 C9 C12 C13 -2.3(3)
C10 C9 C12 C22 -1.6(3)
C8 C9 C12 C22 177.39(17)
C9 C12 C13 N1 1.6(3)
C22 C12 C13 N1 -178.10(18)
C9 C12 C13 C14 -179.62(18)
C22 C12 C13 C14 0.7(3)
C11 N1 C13 C12 0.0(3)
C11 N1 C13 C14 -178.97(17)
C12 C13 C14 C19 31.9(3)
N1 C13 C14 C19 -149.17(19)
C12 C13 C14 C15 -147.7(2)
N1 C13 C14 C15 31.2(3)
C19 C14 C15 C16 -2.2(3)
C13 C14 C15 C16 177.4(2)
C14 C15 C16 C17 0.3(4)
C15 C16 C17 C18 1.4(4)
C16 C17 C18 C19 -1.1(4)
C15 C14 C19 C18 2.5(3)
C13 C14 C19 C18 -177.1(2)
C17 C18 C19 C14 -0.9(3)
C11 O1 C20 C21 177.95(17)
C23 O3 C22 O2 14.1(3)
C23 O3 C22 C12 -166.91(16)
C13 C12 C22 O2 -121.3(2)
C9 C12 C22 O2 59.1(3)
C13 C12 C22 O3 59.8(2)
C9 C12 C22 O3 -119.91(19)
C22 O3 C23 C24 170.18(17)
